data_4513696
loop_
_publ_author_name
'Xu, Zhong-Xuan'
'Ma, Yu-Lu'
'Xiao, Yu'
'Zhang, Lei'
'Zhang, Jian'

_publ_section_title
;
 A Series of Homochiral Helical Metal--Organic Frameworks Based on Proline
 Derivatives
;
_journal_issue 12
_journal_name_full 'Crystal Growth &amp; Design'
_journal_page_first 5901
_journal_paper_doi 10.1021/acs.cgd.5b01359
_journal_volume 15
_journal_year 2015
_chemical_absolute_configuration rm
_chemical_formula_sum 'C32 H25 Cd1.5 N4 O7'
_chemical_formula_weight 746.16
_chemical_name_systematic
; 
 ? 
;
_space_group_IT_number 18
_symmetry_cell_setting orthorhombic
_symmetry_space_group_name_Hall 'P 2 2ab'
_symmetry_space_group_name_H-M 'P 21 21 2'
_atom_sites_solution_hydrogens geom
_atom_sites_solution_primary direct
_atom_sites_solution_secondary difmap
_audit_creation_method SHELXL-97
_cell_angle_alpha 90.00
_cell_angle_beta 90.00
_cell_angle_gamma 90.00
_cell_formula_units_Z 4
_cell_length_a 15.9133(8)
_cell_length_b 20.9595(9)
_cell_length_c 13.9143(6)
_cell_measurement_reflns_used 5386
_cell_measurement_temperature 293(2)
_cell_measurement_theta_max 28.5330
_cell_measurement_theta_min 2.7370
_cell_volume 4640.9(4)
_computing_cell_refinement 'Bruker FRAMBO'
_computing_data_collection 'Bruker FRAMBO'
_computing_data_reduction 'Bruker SAINT'
_computing_molecular_graphics 'Bruker SHELXTL'
_computing_publication_material 'Bruker SHELXTL'
_computing_structure_refinement 'SHELXL-97 (Sheldrick, 1997)'
_computing_structure_solution 'SHELXS-97 (Sheldrick, 1990)'
_diffrn_ambient_temperature 293(2)
_diffrn_detector_area_resol_mean 16.2083
_diffrn_measured_fraction_theta_full 0.999
_diffrn_measured_fraction_theta_max 0.999
_diffrn_measurement_device_type 'multiwire proportional'
_diffrn_measurement_method 'phi and omega scans'
_diffrn_radiation_monochromator graphite
_diffrn_radiation_source 'fine-focus sealed tube'
_diffrn_radiation_type MoK\a
_diffrn_radiation_wavelength 0.71073
_diffrn_reflns_av_R_equivalents 0.0376
_diffrn_reflns_av_sigmaI/netI 0.0752
_diffrn_reflns_limit_h_max 12
_diffrn_reflns_limit_h_min -19
_diffrn_reflns_limit_k_max 23
_diffrn_reflns_limit_k_min -25
_diffrn_reflns_limit_l_max 13
_diffrn_reflns_limit_l_min -17
_diffrn_reflns_number 13314
_diffrn_reflns_theta_full 26.00
_diffrn_reflns_theta_max 26.00
_diffrn_reflns_theta_min 2.43
_exptl_absorpt_coefficient_mu 0.729
_exptl_absorpt_correction_T_max 1.00000
_exptl_absorpt_correction_T_min 0.85690
_exptl_absorpt_correction_type multi-scan
_exptl_absorpt_process_details
'CrysAlisPro, Agilent Technologies,Version 1.171.36.28 (release 01-02-2013 CrysAlis171 .NET)(compiled Feb  1 2013,16:14:44)Empirical absorption correction using spherical harmonics,implemented in SCALE3 ABSPACK scaling algorithm.'
_exptl_crystal_colour colorless
_exptl_crystal_density_diffrn 1.068
_exptl_crystal_density_method 'not measured'
_exptl_crystal_description block
_exptl_crystal_F_000 1492
_exptl_crystal_size_max 0.2
_exptl_crystal_size_mid 0.15
_exptl_crystal_size_min 0.15
_refine_diff_density_max 1.055
_refine_diff_density_min -0.496
_refine_diff_density_rms 0.088
_refine_ls_abs_structure_details 'Flack H D (1983), Acta Cryst. A39, 876-881'
_refine_ls_abs_structure_Flack -0.11(3)
_refine_ls_extinction_method none
_refine_ls_goodness_of_fit_ref 1.071
_refine_ls_hydrogen_treatment constr
_refine_ls_matrix_type full
_refine_ls_number_parameters 377
_refine_ls_number_reflns 8415
_refine_ls_number_restraints 4
_refine_ls_restrained_S_all 1.071
_refine_ls_R_factor_all 0.0574
_refine_ls_R_factor_gt 0.0454
_refine_ls_shift/su_max 0.001
_refine_ls_shift/su_mean 0.000
_refine_ls_structure_factor_coef Fsqd
_refine_ls_weighting_details 'calc w=1/[\s^2^(Fo^2^)+(0.0500P)^2^+0.0000P] where P=(Fo^2^+2Fc^2^)/3'
_refine_ls_weighting_scheme calc
_refine_ls_wR_factor_gt 0.1157
_refine_ls_wR_factor_ref 0.1205
_reflns_number_gt 6861
_reflns_number_total 8415
_reflns_threshold_expression >2sigma(I)
_cod_data_source_file cg5b01359_si_001.cif
_cod_data_source_block 5-L
_cod_depositor_comments
;
The following automatic conversions were performed:

'_symmetry_cell_setting' value 'Orthorhombic' changed to
'orthorhombic' according to
/usr/data/users/saulius/crontab/automatic-downloads/rss-feeds/ACS/lib/dictionaries/cif_core.dic
dictionary named 'cif_core.dic' version 2.4.2 from 2011-04-26.

Automatic conversion script
Id: cif_fix_values 4268 2015-11-12 08:31:59Z antanas 

 Adding full bibliography for 4513689--4513696.cif.
;
_cod_original_sg_symbol_H-M P2(1)2(1)2
_cod_original_formula_sum 'C32 H25 Cd1.50 N4 O7'
_cod_database_code 4513696

loop_
_symmetry_equiv_pos_as_xyz
'x, y, z'
'-x, -y, z'
'-x+1/2, y+1/2, -z'
'x+1/2, -y+1/2, -z'

loop_
_atom_site_label
_atom_site_type_symbol
_atom_site_fract_x
_atom_site_fract_y
_atom_site_fract_z
_atom_site_U_iso_or_equiv
_atom_site_adp_type
_atom_site_occupancy
_atom_site_symmetry_multiplicity
_atom_site_calc_flag
_atom_site_refinement_flags
Cd1 Cd 0.74856(3) 1.409186(19) 1.10109(3) 0.03033(12) Uani 1 1 d .
Cd2 Cd 0.5000 2.0000 0.91742(4) 0.02798(14) Uani 1 2 d S
N5 N 0.5000 2.0000 0.7510(4) 0.0349(16) Uani 1 2 d S
C29 C 0.5000 2.0000 1.2817(7) 0.093(5) Uani 1 2 d SD
N3 N 0.7626(4) 1.4139(3) 1.9337(3) 0.0501(15) Uani 1 1 d D
N2 N 0.7354(4) 1.3998(3) 1.2688(4) 0.0525(16) Uani 1 1 d .
O1 O 0.8548(2) 1.5021(2) 1.0930(3) 0.0410(9) Uani 1 1 d .
O2 O 0.7208(3) 1.5178(2) 1.1226(4) 0.0474(13) Uani 1 1 d .
O6 O 0.5031(3) 1.88854(17) 0.9335(3) 0.0418(10) Uani 1 1 d .
O4 O 0.3927(3) 1.6092(2) 1.0843(4) 0.0578(14) Uani 1 1 d .
O5 O 0.3265(3) 1.6996(2) 1.0706(4) 0.0579(14) Uani 1 1 d .
N4 N 0.5000 2.0000 1.0808(5) 0.056(2) Uani 1 2 d SD
C14 C 0.5613(4) 1.8497(3) 0.9182(4) 0.0304(13) Uani 1 1 d .
C13 C 0.3910(4) 1.6682(3) 1.0666(4) 0.0398(16) Uani 1 1 d .
C1 C 0.7943(4) 1.5379(3) 1.1131(5) 0.0336(15) Uani 1 1 d .
N1 N 0.7376(4) 1.6468(3) 1.1061(5) 0.0550(15) Uani 1 1 d .
C12 C 0.6261(4) 1.7462(3) 0.9691(5) 0.0379(15) Uani 1 1 d .
H12A H 0.6770 1.7617 0.9460 0.045 Uiso 1 1 calc R
C10 C 0.4783(4) 1.7595(3) 0.9970(5) 0.0378(16) Uani 1 1 d .
H10A H 0.4307 1.7852 0.9950 0.045 Uiso 1 1 calc R
C11 C 0.5528(4) 1.7830(3) 0.9624(5) 0.0363(16) Uani 1 1 d .
O7 O 0.6262(3) 1.86000(19) 0.8701(3) 0.0344(10) Uani 1 1 d .
C25 C 0.7610(7) 1.4653(4) 1.8864(5) 0.090(3) Uani 1 1 d D
H25A H 0.7579 1.5029 1.9217 0.108 Uiso 1 1 calc R
C7 C 0.6214(4) 1.6867(3) 1.0106(5) 0.0394(16) Uani 1 1 d .
C9 C 0.4715(4) 1.6972(3) 1.0356(5) 0.0425(17) Uani 1 1 d .
C6 C 0.7036(5) 1.6492(3) 1.0201(6) 0.052(2) Uani 1 1 d .
C19 C 0.7616(6) 1.3509(4) 1.3188(5) 0.067(2) Uani 1 1 d .
H19A H 0.7862 1.3172 1.2854 0.081 Uiso 1 1 calc R
C18 C 0.7555(6) 1.3456(4) 1.4154(5) 0.078(3) Uani 1 1 d .
H18A H 0.7802 1.3113 1.4471 0.094 Uiso 1 1 calc R
C8 C 0.5496(4) 1.6631(3) 1.0442(5) 0.0508(19) Uani 1 1 d .
H8A H 0.5499 1.6235 1.0741 0.061 Uiso 1 1 calc R
C34 C 0.5509(5) 1.9613(4) 0.7052(4) 0.064(3) Uani 1 1 d .
H34A H 0.5857 1.9343 0.7403 0.077 Uiso 1 1 calc R
C21 C 0.7775(7) 1.4228(5) 1.6259(5) 0.094(4) Uani 1 1 d .
H21A H 0.7782 1.4673 1.6068 0.112 Uiso 1 1 calc R
H21B H 0.8305 1.4038 1.6069 0.112 Uiso 1 1 calc R
C17 C 0.7143(6) 1.3893(5) 1.4643(7) 0.076(3) Uiso 1 1 d .
O3 O 0.7312(3) 1.6208(2) 0.9540(4) 0.0704(17) Uani 1 1 d .
C5 C 0.7053(5) 1.6783(5) 1.1965(8) 0.100(4) Uani 1 1 d .
H5A H 0.6616 1.6529 1.2264 0.120 Uiso 1 1 calc R
H5B H 0.6836 1.7206 1.1832 0.120 Uiso 1 1 calc R
C26 C 0.7634(7) 1.4712(4) 1.7892(5) 0.089(3) Uani 1 1 d D
H26A H 0.7624 1.5114 1.7608 0.106 Uiso 1 1 calc R
C27 C 0.5345(6) 2.0477(5) 1.1298(5) 0.099(4) Uani 1 1 d D
H27A H 0.5574 2.0821 1.0965 0.119 Uiso 1 1 calc R
C2 C 0.8108(4) 1.6077(3) 1.1264(6) 0.0449(18) Uani 1 1 d .
H2A H 0.8563 1.6205 1.0830 0.054 Uiso 1 1 calc R
C15 C 0.6995(6) 1.4452(5) 1.3218(6) 0.086(3) Uani 1 1 d .
H15A H 0.6834 1.4829 1.2918 0.103 Uiso 1 1 calc R
C3 C 0.8362(6) 1.6232(4) 1.2277(8) 0.098(4) Uani 1 1 d .
H3A H 0.8960 1.6320 1.2301 0.117 Uiso 1 1 calc R
H3B H 0.8247 1.5871 1.2692 0.117 Uiso 1 1 calc R
C22 C 0.7674(6) 1.4180(5) 1.7341(5) 0.082(3) Uani 1 1 d D
C16 C 0.6851(7) 1.4389(5) 1.4197(6) 0.107(4) Uani 1 1 d .
H16A H 0.6549 1.4698 1.4529 0.128 Uiso 1 1 calc R
C23 C 0.7703(8) 1.3633(6) 1.7808(6) 0.162(7) Uani 1 1 d D
H23A H 0.7721 1.3250 1.7471 0.194 Uiso 1 1 calc R
C24 C 0.7707(6) 1.3632(5) 1.8795(7) 0.090(3) Uiso 1 1 d D
H24A H 0.7773 1.3240 1.9102 0.108 Uiso 1 1 calc R
C20 C 0.7087(7) 1.3902(7) 1.5778(6) 0.134(5) Uani 1 1 d .
H20A H 0.6564 1.4105 1.5962 0.160 Uiso 1 1 calc R
H20B H 0.7068 1.3464 1.6006 0.160 Uiso 1 1 calc R
C4 C 0.7869(9) 1.6817(8) 1.2627(11) 0.171(6) Uiso 1 1 d .
H4A H 0.8181 1.7209 1.2520 0.205 Uiso 1 1 calc R
H4B H 0.7727 1.6782 1.3302 0.205 Uiso 1 1 calc R
C33 C 0.5536(8) 1.9597(6) 0.6103(9) 0.126(4) Uiso 1 1 d .
C28 C 0.5373(6) 2.0475(6) 1.2330(9) 0.110(4) Uiso 1 1 d D
H28A H 0.5647 2.0801 1.2658 0.132 Uiso 1 1 calc R
C30 C 0.505(3) 1.9750(14) 1.382(2) 0.154(13) Uiso 0.50 1 d P
C32 C 0.4775(10) 1.9820(7) 0.5585(11) 0.069(5) Uiso 0.50 1 d P
C31 C 0.5295(16) 2.0310(12) 1.4254(19) 0.116(9) Uiso 0.50 1 d P

loop_
_atom_site_aniso_label
_atom_site_aniso_U_11
_atom_site_aniso_U_22
_atom_site_aniso_U_33
_atom_site_aniso_U_23
_atom_site_aniso_U_13
_atom_site_aniso_U_12
Cd1 0.0288(2) 0.0363(2) 0.0258(2) -0.00270(18) -0.0010(2) -0.0018(2)
Cd2 0.0324(3) 0.0312(3) 0.0203(3) 0.000 0.000 0.0004(3)
N5 0.037(4) 0.048(4) 0.020(3) 0.000 0.000 0.011(5)
C29 0.111(11) 0.150(13) 0.018(5) 0.000 0.000 0.029(14)
N3 0.074(4) 0.050(3) 0.026(3) -0.002(3) -0.006(3) 0.004(4)
N2 0.058(4) 0.074(4) 0.026(3) -0.008(3) 0.004(3) 0.000(4)
O1 0.033(2) 0.0308(19) 0.059(2) -0.007(3) -0.009(2) 0.010(2)
O2 0.039(3) 0.038(3) 0.065(3) -0.003(2) 0.007(2) -0.010(2)
O6 0.028(2) 0.030(2) 0.067(3) 0.0118(19) 0.008(3) 0.006(2)
O4 0.041(3) 0.046(3) 0.087(4) 0.020(3) 0.010(3) -0.016(2)
O5 0.027(2) 0.057(3) 0.089(4) 0.020(3) 0.010(3) 0.000(2)
N4 0.063(5) 0.070(5) 0.035(4) 0.000 0.000 -0.008(6)
C14 0.027(3) 0.031(3) 0.033(3) 0.000(3) -0.006(3) -0.003(3)
C13 0.033(4) 0.053(4) 0.034(4) 0.009(3) 0.004(3) -0.005(3)
C1 0.039(4) 0.037(4) 0.025(3) -0.003(3) -0.007(3) 0.006(3)
N1 0.045(4) 0.037(3) 0.083(4) -0.003(3) -0.012(4) 0.016(3)
C12 0.020(3) 0.040(4) 0.054(4) 0.003(3) 0.003(3) -0.001(3)
C10 0.037(4) 0.027(3) 0.050(4) 0.003(3) 0.005(3) 0.004(3)
C11 0.029(4) 0.032(3) 0.048(4) 0.000(3) -0.002(3) -0.007(3)
O7 0.037(2) 0.034(2) 0.031(2) 0.0029(19) 0.0021(19) -0.003(2)
C25 0.174(10) 0.061(5) 0.035(4) -0.002(4) -0.006(7) -0.034(7)
C7 0.031(4) 0.032(3) 0.056(4) 0.012(3) 0.003(3) 0.003(3)
C9 0.040(4) 0.041(4) 0.047(4) 0.001(3) 0.004(3) -0.006(3)
C6 0.048(5) 0.031(4) 0.076(6) 0.018(4) 0.025(4) 0.016(3)
C19 0.093(7) 0.065(5) 0.044(4) 0.016(4) 0.013(5) 0.017(5)
C18 0.096(7) 0.092(6) 0.046(4) 0.029(4) -0.032(6) -0.008(6)
C8 0.042(4) 0.032(4) 0.078(5) 0.021(4) -0.004(4) 0.004(3)
C34 0.066(5) 0.115(7) 0.011(3) -0.012(4) 0.000(3) 0.042(5)
C21 0.136(9) 0.122(8) 0.023(4) -0.004(4) -0.005(5) -0.041(7)
O3 0.066(4) 0.056(3) 0.089(4) 0.023(3) 0.021(3) 0.034(3)
C5 0.053(6) 0.097(8) 0.149(10) -0.014(8) -0.016(6) 0.032(6)
C26 0.155(10) 0.073(6) 0.038(4) 0.009(4) -0.003(6) -0.028(7)
C27 0.150(11) 0.125(9) 0.023(4) -0.007(5) -0.003(5) -0.025(8)
C2 0.023(3) 0.030(4) 0.082(5) -0.004(3) 0.001(3) 0.008(3)
C15 0.118(8) 0.093(7) 0.045(5) -0.005(5) 0.022(5) 0.028(6)
C3 0.097(8) 0.054(5) 0.142(10) -0.038(6) -0.061(7) 0.021(5)
C22 0.095(8) 0.123(8) 0.027(4) -0.008(5) 0.011(4) -0.022(7)
C16 0.162(10) 0.119(8) 0.040(5) -0.032(6) 0.032(6) 0.035(8)
C23 0.33(2) 0.129(9) 0.024(4) 0.008(5) 0.047(8) 0.120(13)
C20 0.117(9) 0.253(17) 0.032(5) -0.007(7) 0.030(6) -0.007(10)

loop_
_atom_type_symbol
_atom_type_description
_atom_type_scat_dispersion_real
_atom_type_scat_dispersion_imag
_atom_type_scat_source
C C 0.0033 0.0016 'International Tables Vol C Tables 4.2.6.8 and 6.1.1.4'
H H 0.0000 0.0000 'International Tables Vol C Tables 4.2.6.8 and 6.1.1.4'
N N 0.0061 0.0033 'International Tables Vol C Tables 4.2.6.8 and 6.1.1.4'
O O 0.0106 0.0060 'International Tables Vol C Tables 4.2.6.8 and 6.1.1.4'
Cd Cd -0.8075 1.2024 'International Tables Vol C Tables 4.2.6.8 and 6.1.1.4'

loop_
_geom_angle_atom_site_label_1
_geom_angle_atom_site_label_2
_geom_angle_atom_site_label_3
_geom_angle
_geom_angle_site_symmetry_1
_geom_angle_site_symmetry_3
O7 Cd1 O4 143.06(16) 3_647 2_685
O7 Cd1 O2 125.66(15) 3_647 .
O4 Cd1 O2 89.52(16) 2_685 .
O7 Cd1 N3 96.34(18) 3_647 1_554
O4 Cd1 N3 90.0(2) 2_685 1_554
O2 Cd1 N3 95.97(19) . 1_554
O7 Cd1 N2 82.28(18) 3_647 .
O4 Cd1 N2 90.0(2) 2_685 .
O2 Cd1 N2 86.4(2) . .
N3 Cd1 N2 177.6(2) 1_554 .
O7 Cd1 O1 77.05(13) 3_647 .
O4 Cd1 O1 139.88(15) 2_685 .
O2 Cd1 O1 52.76(13) . .
N3 Cd1 O1 82.09(18) 1_554 .
N2 Cd1 O1 99.50(18) . .
O7 Cd1 O5 91.92(14) 3_647 2_685
O4 Cd1 O5 52.25(14) 2_685 2_685
O2 Cd1 O5 141.77(15) . 2_685
N3 Cd1 O5 85.34(19) 1_554 2_685
N2 Cd1 O5 92.7(2) . 2_685
O1 Cd1 O5 162.18(14) . 2_685
N4 Cd2 O1 93.60(10) . 3_657
N4 Cd2 O1 93.60(10) . 4_487
O1 Cd2 O1 172.8(2) 3_657 4_487
N4 Cd2 N5 180.000(5) . .
O1 Cd2 N5 86.40(10) 3_657 .
O1 Cd2 N5 86.40(10) 4_487 .
N4 Cd2 O6 84.51(10) . .
O1 Cd2 O6 90.21(15) 3_657 .
O1 Cd2 O6 90.48(15) 4_487 .
N5 Cd2 O6 95.49(10) . .
N4 Cd2 O6 84.51(10) . 2_695
O1 Cd2 O6 90.48(15) 3_657 2_695
O1 Cd2 O6 90.21(15) 4_487 2_695
N5 Cd2 O6 95.49(10) . 2_695
O6 Cd2 O6 169.0(2) . 2_695
C34 N5 C34 121.9(8) 2_695 .
C34 N5 Cd2 119.0(4) 2_695 .
C34 N5 Cd2 119.0(4) . .
C28 C29 C28 119.4(13) 2_695 .
C28 C29 C30 135.0(17) 2_695 2_695
C28 C29 C30 103.6(15) . 2_695
C28 C29 C30 103.6(15) 2_695 .
C28 C29 C30 135.0(17) . .
C30 C29 C30 42(2) 2_695 .
C25 N3 C24 113.2(7) . .
C25 N3 Cd1 123.5(5) . 1_556
C24 N3 Cd1 123.2(6) . 1_556
C19 N2 C15 113.7(7) . .
C19 N2 Cd1 124.4(5) . .
C15 N2 Cd1 121.8(5) . .
C1 O1 Cd2 142.4(4) . 3_647
C1 O1 Cd1 86.4(3) . .
Cd2 O1 Cd1 129.96(17) 3_647 .
C1 O2 Cd1 97.9(4) . .
C14 O6 Cd2 130.3(4) . .
C13 O4 Cd1 99.4(4) . 2_685
C13 O5 Cd1 85.4(4) . 2_685
C27 N4 C27 118.3(10) . 2_695
C27 N4 Cd2 120.9(5) . .
C27 N4 Cd2 120.9(5) 2_695 .
O7 C14 O6 126.3(5) . .
O7 C14 C11 116.4(5) . .
O6 C14 C11 117.3(5) . .
O5 C13 O4 122.6(6) . .
O5 C13 C9 121.2(6) . .
O4 C13 C9 116.2(6) . .
O2 C1 O1 122.8(6) . .
O2 C1 C2 118.6(6) . .
O1 C1 C2 118.6(6) . .
C6 N1 C2 121.9(6) . .
C6 N1 C5 127.0(6) . .
C2 N1 C5 111.0(6) . .
C7 C12 C11 118.8(6) . .
C11 C10 C9 122.0(6) . .
C10 C11 C12 119.9(6) . .
C10 C11 C14 123.0(6) . .
C12 C11 C14 117.1(5) . .
C14 O7 Cd1 134.9(4) . 3_657
N3 C25 C26 126.6(8) . .
C8 C7 C12 122.1(6) . .
C8 C7 C6 120.8(6) . .
C12 C7 C6 117.1(6) . .
C10 C9 C8 115.1(6) . .
C10 C9 C13 123.7(6) . .
C8 C9 C13 121.2(6) . .
O3 C6 N1 122.5(7) . .
O3 C6 C7 120.6(8) . .
N1 C6 C7 116.7(6) . .
N2 C19 C18 124.8(8) . .
C17 C18 C19 119.5(9) . .
C7 C8 C9 121.9(6) . .
N5 C34 C33 121.4(9) . .
C20 C21 C22 110.2(8) . .
C16 C17 C18 119.3(9) . .
C16 C17 C20 116.7(9) . .
C18 C17 C20 123.5(9) . .
N1 C5 C4 102.9(8) . .
C22 C26 C25 119.3(8) . .
N4 C27 C28 121.6(10) . .
N1 C2 C1 112.8(5) . .
N1 C2 C3 106.0(6) . .
C1 C2 C3 112.0(6) . .
N2 C15 C16 123.1(9) . .
C2 C3 C4 109.4(9) . .
C23 C22 C26 115.9(7) . .
C23 C22 C21 122.9(9) . .
C26 C22 C21 120.8(9) . .
C17 C16 C15 119.2(10) . .
C22 C23 C24 119.7(10) . .
N3 C24 C23 125.0(10) . .
C21 C20 C17 115.0(8) . .
C3 C4 C5 101.4(10) . .
C34 C33 C32 116.7(12) . .
C34 C33 C32 116.6(12) . 2_695
C32 C33 C32 40.8(11) . 2_695
C29 C28 C27 119.5(11) . .
C31 C30 C30 93(5) 2_695 2_695
C31 C30 C31 90(4) 2_695 .
C30 C30 C31 37(3) 2_695 .
C31 C30 C29 134(5) 2_695 .
C30 C30 C29 69.2(12) 2_695 .
C31 C30 C29 97(2) . .
C32 C32 C33 70.6(15) 2_695 .
C32 C32 C33 68.7(15) 2_695 2_695
C33 C32 C33 107.0(14) . 2_695
C32 C32 C31 98.4(9) 2_695 2_694
C33 C32 C31 118.9(14) . 2_694
C33 C32 C31 124.9(14) 2_695 2_694
C30 C31 C30 50(4) 2_695 .
C30 C31 C31 59(3) 2_695 2_695
C30 C31 C31 31(2) . 2_695
C30 C31 C32 131(4) 2_695 2_696
C30 C31 C32 107(2) . 2_696
C31 C31 C32 81.2(9) 2_695 2_696

loop_
_geom_bond_atom_site_label_1
_geom_bond_atom_site_label_2
_geom_bond_distance
_geom_bond_site_symmetry_2
Cd1 O7 2.280(4) 3_647
Cd1 O4 2.293(4) 2_685
Cd1 O2 2.338(4) .
Cd1 N3 2.342(5) 1_554
Cd1 N2 2.351(5) .
Cd1 O1 2.581(4) .
Cd1 O5 2.609(5) 2_685
Cd2 N4 2.273(7) .
Cd2 O1 2.315(4) 3_657
Cd2 O1 2.315(4) 4_487
Cd2 N5 2.316(6) .
Cd2 O6 2.347(3) .
Cd2 O6 2.347(3) 2_695
N5 C34 1.311(7) 2_695
N5 C34 1.311(7) .
C29 C28 1.343(11) 2_695
C29 C28 1.343(11) .
C29 C30 1.49(3) 2_695
C29 C30 1.49(3) .
N3 C25 1.263(9) .
N3 C24 1.311(11) .
N3 Cd1 2.342(5) 1_556
N2 C19 1.307(9) .
N2 C15 1.333(9) .
O1 C1 1.252(7) .
O1 Cd2 2.315(4) 3_647
O2 C1 1.250(7) .
O6 C14 1.250(7) .
O4 C13 1.261(8) .
O4 Cd1 2.293(4) 2_685
O5 C13 1.222(7) .
O5 Cd1 2.609(5) 2_685
N4 C27 1.329(9) .
N4 C27 1.329(9) 2_695
C14 O7 1.249(7) .
C14 C11 1.534(8) .
C13 C9 1.483(8) .
C1 C2 1.499(9) .
N1 C6 1.315(9) .
N1 C2 1.451(8) .
N1 C5 1.511(11) .
C12 C7 1.375(9) .
C12 C11 1.403(8) .
C10 C11 1.371(8) .
C10 C9 1.415(9) .
O7 Cd1 2.280(4) 3_657
C25 C26 1.359(10) .
C7 C8 1.330(9) .
C7 C6 1.532(9) .
C9 C8 1.438(8) .
C6 O3 1.180(8) .
C19 C18 1.353(9) .
C18 C17 1.316(11) .
C34 C33 1.323(13) .
C21 C20 1.455(13) .
C21 C22 1.518(10) .
C17 C16 1.297(12) .
C17 C20 1.581(12) .
C5 C4 1.593(16) .
C26 C22 1.355(11) .
C27 C28 1.437(13) .
C2 C3 1.502(11) .
C15 C16 1.387(11) .
C3 C4 1.534(15) .
C22 C23 1.319(13) .
C23 C24 1.373(11) .
C33 C32 1.484(19) .
C33 C32 1.503(19) 2_695
C30 C31 0.83(5) 2_695
C30 C30 1.06(6) 2_695
C30 C31 1.38(3) .
C32 C32 1.04(3) 2_695
C32 C33 1.502(19) 2_695
C32 C31 1.87(3) 2_694
C31 C30 0.83(5) 2_695
C31 C31 1.60(5) 2_695
C31 C32 1.87(3) 2_696

loop_
_platon_squeeze_void_nr
_platon_squeeze_void_average_x
_platon_squeeze_void_average_y
_platon_squeeze_void_average_z
_platon_squeeze_void_volume
_platon_squeeze_void_count_electrons
_platon_squeeze_void_content
1 -0.004 0.001 -0.002 2190 314 ' '
